data_4338732
loop_
_publ_author_name
'Gout, J\'er\^ome'
'Vi\<snjevac, Aleksandar'
'Rat, St\'ephanie'
'Parrot, Arnaud'
'Hessani, Assia'
'Bistri, Olivia'
'Le Poul, Nicolas'
'Le Mest, Yves'
'Reinaud, Olivia'

_publ_section_title
;
 Supramolecular Control of a Mononuclear Biomimetic Copper(II) Center:
 Bowl Complexes vs Funnel Complexes.
;
_journal_issue 12
_journal_name_full 'Inorganic chemistry'
_journal_page_first 6224
_journal_page_last 6234
_journal_paper_doi 10.1021/ic500740r
_journal_volume 53
_journal_year 2014
_chemical_formula_sum 'C88 H80 Cl0 Cu N8 O16'
_chemical_formula_weight 1569.14
_chemical_name_systematic
;
 ?
;
_space_group_IT_number 14
_symmetry_space_group_name_Hall '-P 2ybc'
_symmetry_space_group_name_H-M 'P 1 21/c 1'
_atom_sites_solution_hydrogens geom
_atom_sites_solution_primary direct
_atom_sites_solution_secondary difmap
_audit_creation_method SHELXL-97
_cell_angle_alpha 90.00
_cell_angle_beta 101.715(6)
_cell_angle_gamma 90.00
_cell_formula_units_Z 4
_cell_length_a 32.664(2)
_cell_length_b 11.6550(10)
_cell_length_c 21.955(2)
_cell_measurement_temperature 293(2)
_cell_volume 8184.1(12)
_computing_structure_refinement 'SHELXL-97 (Sheldrick, 2008)'
_diffrn_ambient_temperature 293(2)
_diffrn_measured_fraction_theta_full 0.918
_diffrn_measured_fraction_theta_max 0.918
_diffrn_radiation_monochromator graphite
_diffrn_radiation_source 'fine-focus sealed tube'
_diffrn_radiation_type CuK\a
_diffrn_radiation_wavelength 1.54179
_diffrn_reflns_av_R_equivalents 0.1213
_diffrn_reflns_av_sigmaI/netI 0.1263
_diffrn_reflns_limit_h_max 37
_diffrn_reflns_limit_h_min -40
_diffrn_reflns_limit_k_max 10
_diffrn_reflns_limit_k_min -14
_diffrn_reflns_limit_l_max 25
_diffrn_reflns_limit_l_min -27
_diffrn_reflns_number 29239
_diffrn_reflns_theta_full 74.88
_diffrn_reflns_theta_max 74.88
_diffrn_reflns_theta_min 4.04
_exptl_absorpt_coefficient_mu 0.962
_exptl_crystal_density_diffrn 1.273
_exptl_crystal_density_method 'not measured'
_exptl_crystal_F_000 3284
_refine_diff_density_max 0.616
_refine_diff_density_min -0.403
_refine_diff_density_rms 0.110
_refine_ls_extinction_coef 0.0038(4)
_refine_ls_extinction_expression Fc^*^=kFc[1+0.001xFc^2^\l^3^/sin(2\q)]^-1/4^
_refine_ls_extinction_method SHELXL
_refine_ls_goodness_of_fit_ref 1.210
_refine_ls_hydrogen_treatment mixed
_refine_ls_matrix_type full
_refine_ls_number_parameters 868
_refine_ls_number_reflns 15449
_refine_ls_number_restraints 4
_refine_ls_restrained_S_all 1.211
_refine_ls_R_factor_all 0.3380
_refine_ls_R_factor_gt 0.1911
_refine_ls_shift/su_max 0.010
_refine_ls_shift/su_mean 0.001
_refine_ls_structure_factor_coef Fsqd
_refine_ls_weighting_details 'calc w=1/[\s^2^(Fo^2^)+(0.2000P)^2^+0.0000P] where P=(Fo^2^+2Fc^2^)/3'
_refine_ls_weighting_scheme calc
_refine_ls_wR_factor_gt 0.4506
_refine_ls_wR_factor_ref 0.5558
_reflns_number_gt 4085
_reflns_number_total 15449
_reflns_threshold_expression >2\s(I)
_cod_data_source_file ic500740r_si_002.cif
_cod_data_source_block rcu_c1010_rt1
_cod_depositor_comments 'Adding full bibliography for 4338732.cif.'
_cod_original_cell_volume 8184.1(11)
_cod_database_code 4338732

loop_
_symmetry_equiv_pos_as_xyz
'x, y, z'
'-x, y+1/2, -z+1/2'
'-x, -y, -z'
'x, -y-1/2, z-1/2'

loop_
_atom_site_label
_atom_site_type_symbol
_atom_site_fract_x
_atom_site_fract_y
_atom_site_fract_z
_atom_site_U_iso_or_equiv
_atom_site_adp_type
_atom_site_occupancy
_atom_site_symmetry_multiplicity
_atom_site_calc_flag
_atom_site_refinement_flags
C1 C 0.2773(8) 0.298(2) 0.2037(9) 0.176(7) Uani 1 1 d .
H1 H 0.3025 0.3365 0.2157 0.211 Uiso 1 1 calc R
C2 C 0.2455(7) 0.359(2) 0.1764(7) 0.150(5) Uani 1 1 d .
C3 C 0.2057(7) 0.309(2) 0.1612(7) 0.181(8) Uani 1 1 d .
C4 C 0.2022(5) 0.1936(16) 0.1771(6) 0.144(5) Uani 1 1 d .
H4 H 0.1754 0.1623 0.1685 0.173 Uiso 1 1 calc R
C5 C 0.2350(6) 0.1198(18) 0.2049(6) 0.152(5) Uani 1 1 d .
C6 C 0.2778(6) 0.184(3) 0.2168(6) 0.171(6) Uani 1 1 d .
C7 C 0.2919(4) -0.1564(14) 0.1080(7) 0.153(5) Uani 1 1 d .
C8 C 0.2811(6) -0.0994(12) 0.1592(7) 0.147(4) Uani 1 1 d .
C9 C 0.2394(5) -0.0780(13) 0.1660(6) 0.144(4) Uani 1 1 d .
C10 C 0.2105(5) -0.1123(13) 0.1173(7) 0.152(5) Uani 1 1 d .
H10 H 0.1828 -0.0964 0.1191 0.182 Uiso 1 1 calc R
C11 C 0.2166(4) -0.1674(12) 0.0657(7) 0.138(4) Uani 1 1 d .
C12 C 0.2592(5) -0.1976(12) 0.0620(7) 0.141(4) Uani 1 1 d .
C13 C 0.1995(4) -0.0366(14) -0.1292(7) 0.127(4) Uani 1 1 d .
C14 C 0.2016(4) -0.1195(18) -0.0838(8) 0.148(5) Uani 1 1 d .
C15 C 0.1764(5) -0.1116(13) -0.0405(7) 0.136(4) Uani 1 1 d .
C16 C 0.1511(4) -0.0155(18) -0.0413(6) 0.152(5) Uani 1 1 d .
H16 H 0.1350 -0.0054 -0.0113 0.183 Uiso 1 1 calc R
C17 C 0.1506(4) 0.0664(12) -0.0888(9) 0.152(5) Uani 1 1 d .
C18 C 0.1750(4) 0.0618(19) -0.1280(7) 0.151(6) Uani 1 1 d .
C19 C 0.2011(4) 0.4171(12) -0.0303(9) 0.146(5) Uani 1 1 d .
C20 C 0.1759(4) 0.3412(14) -0.0658(8) 0.139(4) Uani 1 1 d .
C21 C 0.1491(4) 0.2710(15) -0.0447(7) 0.152(5) Uani 1 1 d .
C22 C 0.1463(4) 0.2765(11) 0.0172(9) 0.151(5) Uani 1 1 d .
H22 H 0.1297 0.2246 0.0335 0.181 Uiso 1 1 calc R
C23 C 0.1693(4) 0.3637(16) 0.0557(7) 0.147(4) Uani 1 1 d .
C24 C 0.1974(5) 0.4305(13) 0.0315(9) 0.149(4) Uani 1 1 d .
C25 C 0.2322(5) -0.0050(19) 0.2209(6) 0.173(6) Uani 1 1 d .
H25 H 0.2539 -0.0227 0.2575 0.208 Uiso 1 1 calc R
C26 C 0.3287(5) 0.039(2) 0.2126(8) 0.192(7) Uani 1 1 d .
H26A H 0.3586 0.0391 0.2289 0.230 Uiso 1 1 calc R
H26B H 0.3240 0.0713 0.1711 0.230 Uiso 1 1 calc R
C27 C 0.1825(4) -0.2059(14) 0.0099(7) 0.165(5) Uani 1 1 d .
H27 H 0.1926 -0.2750 -0.0077 0.198 Uiso 1 1 calc R
C28 C 0.2672(4) -0.1992(13) -0.0474(6) 0.144(4) Uani 1 1 d .
H28A H 0.2741 -0.1185 -0.0411 0.173 Uiso 1 1 calc R
H28B H 0.2875 -0.2341 -0.0684 0.173 Uiso 1 1 calc R
C29 C 0.1233(4) 0.1786(14) -0.0802(6) 0.146(4) Uani 1 1 d .
H29 H 0.1152 0.2100 -0.1223 0.175 Uiso 1 1 calc R
C30 C 0.1975(4) 0.2547(18) -0.1487(6) 0.167(6) Uani 1 1 d .
H30A H 0.2205 0.2348 -0.1150 0.200 Uiso 1 1 calc R
H30B H 0.2092 0.2851 -0.1825 0.200 Uiso 1 1 calc R
C31 C 0.1703(6) 0.3775(14) 0.1265(8) 0.171(5) Uani 1 1 d .
H31 H 0.1760 0.4583 0.1373 0.205 Uiso 1 1 calc R
C32 C 0.2579(6) 0.5004(14) 0.1031(9) 0.175(6) Uani 1 1 d .
H32A H 0.2752 0.5683 0.1044 0.210 Uiso 1 1 calc R
H32B H 0.2715 0.4382 0.0856 0.210 Uiso 1 1 calc R
C33 C 0.3386(4) -0.1786(15) 0.1043(7) 0.170(5) Uani 1 1 d .
H33A H 0.3544 -0.2054 0.1441 0.204 Uiso 1 1 calc R
H33B H 0.3404 -0.2361 0.0730 0.204 Uiso 1 1 calc R
C34 C 0.4005(4) -0.0832(15) 0.0980(8) 0.176(6) Uani 1 1 d .
H34A H 0.4075 -0.1427 0.0709 0.211 Uiso 1 1 calc R
H34B H 0.4116 -0.1048 0.1408 0.211 Uiso 1 1 calc R
C35 C 0.4185(5) 0.0330(19) 0.0831(8) 0.165(6) Uani 1 1 d .
C36 C 0.4665(7) 0.158(2) 0.0833(12) 0.236(10) Uani 1 1 d .
H36 H 0.4921 0.1953 0.0911 0.284 Uiso 1 1 calc R
C37 C 0.4291(6) 0.192(2) 0.0400(7) 0.203(8) Uani 1 1 d .
H37 H 0.4250 0.2603 0.0174 0.243 Uiso 1 1 calc R
C38 C 0.4874(5) -0.010(2) 0.1554(8) 0.270(12) Uani 1 1 d .
H38A H 0.4726 -0.0744 0.1672 0.405 Uiso 1 1 calc R
H38B H 0.4987 0.0351 0.1917 0.405 Uiso 1 1 calc R
H38C H 0.5097 -0.0359 0.1365 0.405 Uiso 1 1 calc R
C39 C 0.2233(5) -0.0488(14) -0.1804(6) 0.163(5) Uani 1 1 d .
H39A H 0.2108 -0.1105 -0.2076 0.195 Uiso 1 1 calc R
H39B H 0.2200 0.0214 -0.2047 0.195 Uiso 1 1 calc R
C40 C 0.2918(4) 0.0320(12) -0.1575(5) 0.133(4) Uani 1 1 d .
H40A H 0.2840 0.0883 -0.1293 0.160 Uiso 1 1 calc R
H40B H 0.2900 0.0666 -0.1981 0.160 Uiso 1 1 calc R
C41 C 0.3352(4) -0.0172(12) -0.1322(7) 0.139(4) Uani 1 1 d .
C42 C 0.3969(5) -0.0536(17) -0.0754(8) 0.174(5) Uani 1 1 d .
H42 H 0.4209 -0.0505 -0.0443 0.209 Uiso 1 1 calc R
C43 C 0.3910(5) -0.1171(14) -0.1297(10) 0.170(5) Uani 1 1 d .
H43 H 0.4102 -0.1684 -0.1402 0.203 Uiso 1 1 calc R
C44 C 0.3369(5) -0.1471(15) -0.2241(8) 0.206(7) Uani 1 1 d .
H44A H 0.3096 -0.1160 -0.2402 0.308 Uiso 1 1 calc R
H44B H 0.3348 -0.2285 -0.2189 0.308 Uiso 1 1 calc R
H44C H 0.3549 -0.1314 -0.2526 0.308 Uiso 1 1 calc R
C45 C 0.2271(4) 0.4989(13) -0.0613(7) 0.166(5) Uani 1 1 d .
H45A H 0.2092 0.5373 -0.0960 0.199 Uiso 1 1 calc R
H45B H 0.2398 0.5568 -0.0317 0.199 Uiso 1 1 calc R
C46 C 0.2952(5) 0.4074(12) -0.0394(6) 0.156(5) Uani 1 1 d .
H46A H 0.2889 0.3452 -0.0135 0.187 Uiso 1 1 calc R
H46B H 0.3037 0.4733 -0.0129 0.187 Uiso 1 1 calc R
C47 C 0.3311(4) 0.3718(18) -0.0698(6) 0.143(5) Uani 1 1 d .
C48 C 0.3770(4) 0.2820(19) -0.1009(7) 0.174(6) Uani 1 1 d .
H48 H 0.3945 0.2232 -0.1088 0.208 Uiso 1 1 calc R
C49 C 0.3791(5) 0.3880(13) -0.1226(7) 0.142(5) Uani 1 1 d .
H49 H 0.3975 0.4167 -0.1461 0.171 Uiso 1 1 calc R
C50 C 0.3362(5) 0.5697(13) -0.1178(6) 0.168(5) Uani 1 1 d .
H50A H 0.3540 0.6009 -0.1436 0.251 Uiso 1 1 calc R
H50B H 0.3396 0.6130 -0.0799 0.251 Uiso 1 1 calc R
H50C H 0.3076 0.5738 -0.1395 0.251 Uiso 1 1 calc R
C51 C 0.1880(4) -0.0363(18) 0.2352(6) 0.181(6) Uani 1 1 d .
H51A H 0.1799 0.0212 0.2625 0.218 Uiso 1 1 calc R
H51B H 0.1672 -0.0372 0.1968 0.218 Uiso 1 1 calc R
C52 C 0.1901(5) -0.1493(17) 0.2650(8) 0.188(6) Uani 1 1 d .
H52A H 0.2130 -0.1522 0.3009 0.226 Uiso 1 1 calc R
H52B H 0.1942 -0.2090 0.2360 0.226 Uiso 1 1 calc R
C53 C 0.1451(8) -0.166(3) 0.2864(15) 0.324(16) Uani 1 1 d .
H53A H 0.1493 -0.2009 0.3274 0.389 Uiso 1 1 calc R
H53B H 0.1313 -0.0929 0.2876 0.389 Uiso 1 1 calc R
C54 C 0.1249(17) -0.227(5) 0.249(2) 0.44(3) Uiso 1 1 d .
H54A H 0.1413 -0.2932 0.2426 0.533 Uiso 1 1 calc R
H54B H 0.1171 -0.1861 0.2101 0.533 Uiso 1 1 calc R
C55 C 0.0784(15) -0.272(5) 0.275(2) 0.52(3) Uiso 1 1 d .
H55A H 0.0624 -0.3226 0.2447 0.773 Uiso 1 1 calc R
H55B H 0.0618 -0.2066 0.2806 0.773 Uiso 1 1 calc R
H55C H 0.0862 -0.3124 0.3141 0.773 Uiso 1 1 calc R
C56 C 0.1414(4) -0.2376(14) 0.0314(6) 0.170(5) Uani 1 1 d .
H56A H 0.1473 -0.2908 0.0661 0.204 Uiso 1 1 calc R
H56B H 0.1288 -0.1692 0.0449 0.204 Uiso 1 1 calc R
C57 C 0.1109(5) -0.2934(19) -0.0238(9) 0.247(10) Uani 1 1 d .
H57A H 0.1011 -0.2362 -0.0555 0.296 Uiso 1 1 calc R
H57B H 0.1251 -0.3533 -0.0420 0.296 Uiso 1 1 calc R
C58 C 0.0738(13) -0.344(4) -0.0002(19) 0.42(2) Uiso 1 1 d .
H58A H 0.0566 -0.2831 0.0111 0.508 Uiso 1 1 calc R
H58B H 0.0837 -0.3909 0.0364 0.508 Uiso 1 1 calc R
C60 C 0.055(3) -0.475(8) -0.121(3) 0.92(8) Uiso 1 1 d D
H60A H 0.0325 -0.5222 -0.1421 1.373 Uiso 1 1 calc R
H60B H 0.0803 -0.5195 -0.1117 1.373 Uiso 1 1 calc R
H60C H 0.0589 -0.4118 -0.1475 1.373 Uiso 1 1 calc R
C61 C 0.0802(5) 0.1539(16) -0.0609(7) 0.190(6) Uani 1 1 d .
H61A H 0.0857 0.1146 -0.0211 0.227 Uiso 1 1 calc R
H61B H 0.0671 0.2267 -0.0552 0.227 Uiso 1 1 calc R
C62 C 0.0493(6) 0.0814(17) -0.1079(9) 0.219(7) Uani 1 1 d .
H62A H 0.0605 0.0045 -0.1088 0.263 Uiso 1 1 calc R
H62B H 0.0470 0.1143 -0.1490 0.263 Uiso 1 1 calc R
C63 C 0.0016(7) 0.073(2) -0.0917(11) 0.291(12) Uani 1 1 d .
H63A H -0.0123 0.1467 -0.0956 0.350 Uiso 1 1 calc R
H63B H 0.0025 0.0421 -0.0504 0.350 Uiso 1 1 calc R
C64 C -0.0220(12) -0.022(4) -0.1489(18) 0.42(2) Uiso 1 1 d .
H64A H -0.0289 0.0118 -0.1902 0.508 Uiso 1 1 calc R
H64B H -0.0072 -0.0938 -0.1493 0.508 Uiso 1 1 calc R
C65 C -0.0621(10) -0.028(3) -0.1126(14) 0.387(16) Uiso 1 1 d .
H65A H -0.0836 -0.0762 -0.1356 0.581 Uiso 1 1 calc R
H65B H -0.0731 0.0480 -0.1096 0.581 Uiso 1 1 calc R
H65C H -0.0528 -0.0586 -0.0716 0.581 Uiso 1 1 calc R
C66 C 0.1287(6) 0.3449(16) 0.1451(9) 0.217(7) Uani 1 1 d D
H66A H 0.1074 0.3386 0.1074 0.260 Uiso 1 1 calc R
H66B H 0.1320 0.2694 0.1641 0.260 Uiso 1 1 calc R
C67 C 0.1133(7) 0.422(3) 0.1873(19) 0.57(4) Uani 1 1 d D
H67A H 0.1099 0.4973 0.1682 0.689 Uiso 1 1 calc R
H67B H 0.1347 0.4285 0.2249 0.689 Uiso 1 1 calc R
C71 C 0.2436(4) 0.1424(11) 0.0444(6) 0.146(4) Uani 1 1 d .
H71A H 0.2212 0.1086 0.0147 0.219 Uiso 1 1 calc R
H71B H 0.2378 0.2223 0.0492 0.219 Uiso 1 1 calc R
H71C H 0.2460 0.1043 0.0837 0.219 Uiso 1 1 calc R
C72 C 0.2833(4) 0.1303(14) 0.0222(8) 0.149(5) Uani 1 1 d .
C73 C 0.4168(8) 0.470(3) 0.2277(12) 0.318(12) Uiso 1 1 d .
H73A H 0.4363 0.4457 0.2642 0.477 Uiso 1 1 calc R
H73B H 0.3947 0.5132 0.2396 0.477 Uiso 1 1 calc R
H73C H 0.4309 0.5169 0.2025 0.477 Uiso 1 1 calc R
C74 C 0.4173(12) 0.237(4) 0.2065(18) 0.39(2) Uiso 1 1 d .
H74A H 0.4362 0.2414 0.2461 0.592 Uiso 1 1 calc R
H74B H 0.4323 0.2130 0.1754 0.592 Uiso 1 1 calc R
H74C H 0.3955 0.1834 0.2087 0.592 Uiso 1 1 calc R
C75 C 0.3686(10) 0.408(3) 0.1377(14) 0.258(13) Uiso 1 1 d .
H75 H 0.3489 0.3520 0.1217 0.310 Uiso 1 1 calc R
C77 C 0.4737(7) 0.801(2) 0.0276(12) 0.269(10) Uiso 1 1 d .
C671 C 0.4813(13) 0.656(4) 0.078(2) 0.377(18) Uiso 1 1 d .
N1 N 0.4008(3) 0.1047(11) 0.0388(6) 0.145(3) Uani 1 1 d .
N2 N 0.4572(4) 0.0647(18) 0.1088(7) 0.193(6) Uani 1 1 d .
N3 N 0.3590(4) 0.0056(9) -0.0770(4) 0.142(3) Uani 1 1 d .
N4 N 0.3542(4) -0.0943(11) -0.1640(5) 0.151(4) Uani 1 1 d .
N5 N 0.3469(4) 0.2660(10) -0.0656(5) 0.141(3) Uani 1 1 d .
N6 N 0.3482(4) 0.4436(13) -0.1025(6) 0.151(4) Uani 1 1 d .
N7 N 0.3976(4) 0.360(3) 0.1888(10) 0.291(12) Uani 1 1 d .
N8 N 0.4596(8) 0.592(5) 0.0327(11) 0.53(4) Uani 1 1 d .
O1 O 0.3100(4) 0.1105(10) 0.2496(4) 0.168(4) Uani 1 1 d .
O2 O 0.3146(3) -0.0769(11) 0.2079(4) 0.163(3) Uani 1 1 d .
O3 O 0.2688(2) -0.2543(7) 0.0120(5) 0.138(2) Uani 1 1 d .
O4 O 0.2270(3) -0.2107(9) -0.0843(4) 0.147(3) Uani 1 1 d .
O5 O 0.1729(3) 0.1484(8) -0.1704(4) 0.139(3) Uani 1 1 d .
O6 O 0.1741(3) 0.3363(9) -0.1290(5) 0.154(3) Uani 1 1 d .
O7 O 0.2190(4) 0.5209(9) 0.0657(5) 0.166(3) Uani 1 1 d .
O8 O 0.2540(4) 0.4710(12) 0.1646(6) 0.190(4) Uani 1 1 d .
O9 O 0.3552(3) -0.0682(10) 0.0877(4) 0.166(3) Uani 1 1 d .
O10 O 0.2658(3) -0.0711(9) -0.1610(4) 0.155(3) Uani 1 1 d .
O11 O 0.2594(3) 0.4350(9) -0.0835(4) 0.160(3) Uani 1 1 d .
O12 O 0.3154(3) 0.1694(7) 0.0534(3) 0.134(3) Uani 1 1 d .
O13 O 0.2822(3) 0.0775(8) -0.0272(5) 0.146(3) Uani 1 1 d .
O14 O 0.4485(4) 0.8576(13) 0.3615(6) 0.251(6) Uani 1 1 d .
O15 O 0.4271(10) 0.797(3) 0.2622(9) 0.46(2) Uani 1 1 d .
O16 O 0.4905(4) 0.8635(15) 0.2942(8) 0.300(9) Uani 1 1 d .
O17 O 0.4355(5) 0.970(2) 0.2736(8) 0.311(10) Uani 1 1 d .
O71 O 0.3601(5) 0.499(2) 0.1064(12) 0.357(11) Uani 1 1 d .
Cu1 Cu 0.34535(5) 0.10654(17) -0.01198(8) 0.1435(10) Uani 1 1 d .
Cl1 Cl 0.44908(14) 0.8685(5) 0.2975(2) 0.1769(16) Uani 1 1 d .
C68 C 0.0717(10) 0.389(3) 0.2061(18) 0.43(2) Uiso 1 1 d D
H68A H 0.0484 0.4133 0.1739 0.512 Uiso 1 1 calc R
H68B H 0.0696 0.4285 0.2443 0.512 Uiso 1 1 calc R
C69 C 0.0688(14) 0.234(5) 0.218(2) 0.51(3) Uiso 1 1 d D
C59 C 0.045(2) -0.428(7) -0.059(3) 0.68(5) Uiso 1 1 d D
H59A H 0.0372 -0.4957 -0.0383 0.814 Uiso 1 1 calc R
H59B H 0.0187 -0.3858 -0.0726 0.814 Uiso 1 1 calc R

loop_
_atom_site_aniso_label
_atom_site_aniso_U_11
_atom_site_aniso_U_22
_atom_site_aniso_U_33
_atom_site_aniso_U_23
_atom_site_aniso_U_13
_atom_site_aniso_U_12
C1 0.25(2) 0.133(15) 0.150(13) -0.048(12) 0.061(14) -0.008(16)
C2 0.189(18) 0.152(17) 0.114(10) -0.021(10) 0.045(9) 0.037(15)
C3 0.165(15) 0.27(3) 0.128(11) -0.057(15) 0.067(10) -0.016(19)
C4 0.201(15) 0.131(12) 0.112(9) 0.002(9) 0.056(8) 0.017(12)
C5 0.194(16) 0.186(16) 0.089(8) -0.026(10) 0.059(9) 0.025(14)
C6 0.161(14) 0.26(2) 0.090(9) -0.032(12) 0.022(8) 0.031(17)
C7 0.163(12) 0.163(13) 0.131(11) 0.043(10) 0.025(9) -0.008(10)
C8 0.192(15) 0.130(11) 0.112(10) 0.006(8) 0.014(10) -0.008(9)
C9 0.143(11) 0.174(13) 0.109(10) 0.010(8) 0.010(8) 0.009(9)
C10 0.186(13) 0.156(13) 0.119(10) 0.003(9) 0.042(10) -0.013(9)
C11 0.117(9) 0.147(11) 0.142(11) 0.026(9) 0.009(8) -0.008(8)
C12 0.155(12) 0.127(10) 0.132(10) -0.006(8) 0.007(9) -0.033(8)
C13 0.124(9) 0.123(11) 0.135(12) -0.024(9) 0.026(8) -0.011(8)
C14 0.127(10) 0.185(17) 0.129(11) -0.006(12) 0.016(8) 0.004(10)
C15 0.148(11) 0.120(11) 0.137(11) 0.002(9) 0.022(9) -0.015(9)
C16 0.111(8) 0.210(17) 0.132(10) -0.049(12) 0.016(6) -0.013(10)
C17 0.132(10) 0.129(11) 0.176(13) 0.052(10) -0.009(10) -0.018(9)
C18 0.120(9) 0.23(2) 0.116(10) -0.014(12) 0.053(8) -0.051(12)
C19 0.111(9) 0.114(10) 0.208(16) 0.009(10) 0.024(10) -0.011(8)
C20 0.101(8) 0.163(13) 0.164(13) 0.015(11) 0.055(8) -0.017(8)
C21 0.133(10) 0.203(16) 0.111(10) -0.016(10) 0.001(8) 0.008(11)
C22 0.125(9) 0.094(9) 0.227(17) -0.003(10) 0.021(9) 0.007(7)
C23 0.143(10) 0.175(14) 0.139(11) 0.007(10) 0.064(8) 0.013(10)
C24 0.166(12) 0.109(11) 0.173(14) -0.016(10) 0.036(11) -0.004(9)
C25 0.212(15) 0.223(19) 0.080(8) 0.017(10) 0.020(8) 0.021(13)
C26 0.159(12) 0.28(3) 0.131(12) 0.031(14) 0.011(9) -0.054(15)
C27 0.125(9) 0.166(14) 0.201(13) -0.023(12) 0.029(9) -0.031(8)
C28 0.132(9) 0.175(13) 0.129(9) 0.000(9) 0.034(7) -0.001(8)
C29 0.105(8) 0.185(14) 0.149(10) 0.021(10) 0.027(7) -0.009(9)
C30 0.150(11) 0.220(18) 0.128(9) 0.023(11) 0.023(8) -0.065(13)
C31 0.166(13) 0.164(13) 0.201(15) -0.019(11) 0.082(12) 0.041(11)
C32 0.248(19) 0.136(13) 0.157(13) -0.037(11) 0.082(13) -0.031(12)
C33 0.113(9) 0.193(17) 0.200(13) -0.001(12) 0.023(8) 0.001(10)
C34 0.130(11) 0.168(15) 0.227(15) 0.027(12) 0.029(9) 0.009(10)
C35 0.115(11) 0.23(2) 0.153(12) -0.020(13) 0.029(9) -0.002(12)
C36 0.176(18) 0.27(3) 0.26(2) 0.057(19) 0.032(16) -0.060(16)
C37 0.151(12) 0.30(3) 0.145(11) 0.000(13) 0.014(9) -0.023(16)
C38 0.138(11) 0.43(4) 0.223(16) 0.11(2) -0.005(11) -0.012(15)
C39 0.179(13) 0.178(14) 0.131(10) -0.014(9) 0.032(10) -0.011(10)
C40 0.116(8) 0.165(12) 0.119(8) -0.008(7) 0.025(6) -0.026(9)
C41 0.166(12) 0.131(11) 0.134(11) 0.003(9) 0.064(10) -0.001(9)
C42 0.148(11) 0.224(17) 0.147(13) -0.002(12) 0.021(8) 0.027(12)
C43 0.167(14) 0.169(15) 0.173(14) -0.001(12) 0.035(11) 0.022(10)
C44 0.259(17) 0.207(17) 0.171(14) -0.037(13) 0.092(12) -0.013(14)
C45 0.135(9) 0.155(13) 0.210(14) 0.001(11) 0.039(9) -0.005(10)
C46 0.186(13) 0.137(11) 0.137(10) 0.023(8) 0.016(10) -0.010(9)
C47 0.123(10) 0.197(17) 0.119(9) -0.013(10) 0.048(7) -0.016(11)
C48 0.134(10) 0.22(2) 0.165(12) -0.042(13) 0.030(9) 0.015(11)
C49 0.165(13) 0.103(10) 0.162(11) 0.018(9) 0.040(9) -0.008(9)
C50 0.221(14) 0.137(12) 0.161(11) 0.009(10) 0.078(10) 0.013(10)
C51 0.166(12) 0.26(2) 0.124(10) 0.040(11) 0.041(8) 0.000(12)
C52 0.177(13) 0.203(17) 0.184(14) 0.036(13) 0.037(10) 0.002(12)
C53 0.28(3) 0.39(4) 0.30(3) 0.09(3) 0.06(2) -0.13(3)
C56 0.142(10) 0.204(15) 0.163(11) -0.011(11) 0.030(8) 0.008(10)
C57 0.151(11) 0.32(3) 0.256(18) 0.099(18) 0.001(11) -0.098(14)
C61 0.171(13) 0.226(18) 0.165(12) -0.024(12) 0.018(10) -0.026(12)
C62 0.233(18) 0.221(19) 0.215(17) 0.061(15) 0.071(15) -0.024(15)
C63 0.28(2) 0.32(3) 0.30(3) 0.01(2) 0.12(2) -0.10(2)
C66 0.199(16) 0.192(18) 0.28(2) 0.022(15) 0.100(14) 0.062(13)
C67 0.157(16) 0.37(4) 1.25(12) -0.28(6) 0.26(4) -0.06(2)
C71 0.140(10) 0.138(11) 0.154(10) 0.004(8) 0.017(7) -0.006(8)
C72 0.117(9) 0.153(13) 0.154(12) 0.041(10) -0.026(9) -0.040(9)
N1 0.117(7) 0.155(10) 0.161(9) 0.006(8) 0.026(6) -0.005(7)
N2 0.107(9) 0.28(2) 0.185(12) 0.017(12) 0.016(8) -0.012(10)
N3 0.176(9) 0.149(9) 0.099(7) -0.033(6) 0.021(6) 0.022(7)
N4 0.166(10) 0.179(11) 0.108(8) -0.008(8) 0.028(7) -0.001(8)
N5 0.152(8) 0.117(8) 0.165(9) 0.022(7) 0.060(7) 0.012(7)
N6 0.121(7) 0.175(12) 0.157(9) 0.008(9) 0.030(6) -0.005(8)
N7 0.151(10) 0.46(3) 0.267(17) -0.18(2) 0.062(11) -0.018(15)
N8 0.25(2) 1.11(12) 0.24(2) -0.17(4) 0.041(16) 0.11(4)
O1 0.188(9) 0.189(10) 0.125(7) -0.008(7) 0.032(7) -0.016(7)
O2 0.153(7) 0.183(10) 0.141(7) 0.031(6) 0.004(5) -0.019(6)
O3 0.145(6) 0.133(7) 0.136(7) -0.017(6) 0.030(4) -0.014(5)
O4 0.162(7) 0.137(7) 0.144(6) -0.015(5) 0.032(6) -0.010(6)
O5 0.158(6) 0.148(7) 0.111(5) 0.019(5) 0.027(4) -0.004(6)
O6 0.161(7) 0.151(8) 0.162(8) 0.008(6) 0.058(6) 0.023(6)
O7 0.193(9) 0.141(9) 0.171(8) -0.003(7) 0.055(7) 0.002(7)
O8 0.243(11) 0.146(10) 0.184(11) -0.045(8) 0.052(8) -0.002(8)
O9 0.131(7) 0.198(10) 0.164(7) 0.021(7) 0.021(5) -0.013(7)
O10 0.129(6) 0.184(9) 0.153(7) 0.009(6) 0.030(5) 0.015(6)
O11 0.141(6) 0.182(9) 0.160(7) -0.014(6) 0.040(6) -0.006(6)
O12 0.157(6) 0.157(7) 0.093(4) -0.043(4) 0.036(4) 0.003(5)
O13 0.144(6) 0.151(8) 0.139(7) -0.023(6) 0.018(5) 0.008(5)
O14 0.302(14) 0.302(17) 0.157(9) 0.012(10) 0.066(8) 0.022(12)
O15 0.58(4) 0.47(4) 0.273(18) 0.08(2) -0.04(2) -0.33(3)
O16 0.177(10) 0.36(2) 0.39(2) 0.138(17) 0.111(11) 0.063(11)
O17 0.318(18) 0.35(2) 0.277(16) 0.125(18) 0.089(13) 0.123(18)
O71 0.205(12) 0.33(3) 0.50(3) -0.05(2) -0.018(15) -0.080(15)
Cu1 0.1366(14) 0.1624(18) 0.1304(15) -0.0100(11) 0.0245(9) -0.0060(10)
Cl1 0.157(3) 0.198(5) 0.176(4) 0.030(3) 0.033(3) -0.010(3)

loop_
_atom_type_symbol
_atom_type_description
_atom_type_scat_dispersion_real
_atom_type_scat_dispersion_imag
_atom_type_scat_source
C C 0.0181 0.0091 'International Tables Vol C Tables 4.2.6.8 and 6.1.1.4'
H H 0.0000 0.0000 'International Tables Vol C Tables 4.2.6.8 and 6.1.1.4'
N N 0.0311 0.0180 'International Tables Vol C Tables 4.2.6.8 and 6.1.1.4'
O O 0.0492 0.0322 'International Tables Vol C Tables 4.2.6.8 and 6.1.1.4'
Cu Cu -1.9646 0.5888 'International Tables Vol C Tables 4.2.6.8 and 6.1.1.4'
Cl Cl 0.3639 0.7018 'International Tables Vol C Tables 4.2.6.8 and 6.1.1.4'

loop_
_geom_angle_atom_site_label_1
_geom_angle_atom_site_label_2
_geom_angle_atom_site_label_3
_geom_angle
C2 C1 C6 127(2)
C2 C1 H1 116.3
C6 C1 H1 116.3
C1 C2 O8 116(2)
C1 C2 C3 120(2)
O8 C2 C3 124(2)
C2 C3 C4 118(2)
C2 C3 C31 119(2)
C4 C3 C31 123.4(19)
C3 C4 C5 126.7(18)
C3 C4 H4 116.7
C5 C4 H4 116.7
C4 C5 C25 127.8(17)
C4 C5 C6 111.0(17)
C25 C5 C6 121.2(18)
C1 C6 O1 132(2)
C1 C6 C5 117.3(17)
O1 C6 C5 110(2)
C12 C7 C8 117.4(14)
C12 C7 C33 120.9(16)
C8 C7 C33 121.6(14)
O2 C8 C7 114.5(15)
O2 C8 C9 120.6(14)
C7 C8 C9 124.5(13)
C10 C9 C8 113.7(14)
C10 C9 C25 126.7(15)
C8 C9 C25 119.0(13)
C9 C10 C11 127.6(14)
C9 C10 H10 116.2
C11 C10 H10 116.2
C10 C11 C12 118.0(12)
C10 C11 C27 126.6(14)
C12 C11 C27 115.4(14)
O3 C12 C7 118.7(14)
O3 C12 C11 122.6(11)
C7 C12 C11 118.4(14)
C14 C13 C18 120.3(14)
C14 C13 C39 121.3(15)
C18 C13 C39 118.4(15)
O4 C14 C13 119.1(16)
O4 C14 C15 120.8(17)
C13 C14 C15 120.1(16)
C14 C15 C16 118.8(15)
C14 C15 C27 115.9(16)
C16 C15 C27 125.0(16)
C15 C16 C17 118.2(13)
C15 C16 H16 120.9
C17 C16 H16 120.9
C18 C17 C16 123.4(17)
C18 C17 C29 122.9(15)
C16 C17 C29 112.6(17)
C17 C18 O5 118.2(18)
C17 C18 C13 118.7(17)
O5 C18 C13 122.9(13)
C20 C19 C24 118.2(14)
C20 C19 C45 118.9(17)
C24 C19 C45 122.1(15)
C19 C20 C21 124.4(15)
C19 C20 O6 120.5(15)
C21 C20 O6 115.0(15)
C20 C21 C22 119.2(14)
C20 C21 C29 126.8(15)
C22 C21 C29 113.8(16)
C21 C22 C23 118.8(14)
C21 C22 H22 120.6
C23 C22 H22 120.6
C24 C23 C22 118.6(14)
C24 C23 C31 116.3(16)
C22 C23 C31 124.5(16)
C23 C24 O7 121.1(17)
C23 C24 C19 120.4(14)
O7 C24 C19 118.1(15)
C5 C25 C9 109.0(11)
C5 C25 C51 111.8(15)
C9 C25 C51 108.8(14)
C5 C25 H25 109.1
C9 C25 H25 109.1
C51 C25 H25 109.1
O1 C26 O2 116.1(13)
O1 C26 H26A 108.3
O2 C26 H26A 108.2
O1 C26 H26B 108.2
O2 C26 H26B 108.2
H26A C26 H26B 107.4
C15 C27 C11 109.2(11)
C15 C27 C56 113.0(12)
C11 C27 C56 110.9(12)
C15 C27 H27 107.8
C11 C27 H27 107.8
C56 C27 H27 107.8
O4 C28 O3 109.6(10)
O4 C28 H28A 109.7
O3 C28 H28A 109.7
O4 C28 H28B 109.7
O3 C28 H28B 109.7
H28A C28 H28B 108.2
C21 C29 C61 115.8(13)
C21 C29 C17 112.2(10)
C61 C29 C17 115.4(13)
C21 C29 H29 103.9
C61 C29 H29 103.9
C17 C29 H29 103.8
O6 C30 O5 112.5(11)
O6 C30 H30A 109.1
O5 C30 H30A 109.1
O6 C30 H30B 109.1
O5 C30 H30B 109.1
H30A C30 H30B 107.8
C3 C31 C66 111.6(16)
C3 C31 C23 108.3(10)
C66 C31 C23 113.3(15)
C3 C31 H31 107.8
C66 C31 H31 107.8
C23 C31 H31 107.8
O7 C32 O8 110.9(14)
O7 C32 H32A 109.5
O8 C32 H32A 109.5
O7 C32 H32B 109.5
O8 C32 H32B 109.5
H32A C32 H32B 108.1
O9 C33 C7 106.2(11)
O9 C33 H33A 110.5
C7 C33 H33A 110.5
O9 C33 H33B 110.5
C7 C33 H33B 110.5
H33A C33 H33B 108.7
O9 C34 C35 106.4(12)
O9 C34 H34A 110.5
C35 C34 H34A 110.5
O9 C34 H34B 110.5
C35 C34 H34B 110.5
H34A C34 H34B 108.6
N1 C35 N2 112.0(17)
N1 C35 C34 125.6(14)
N2 C35 C34 121.8(19)
N2 C36 C37 106.3(18)
N2 C36 H36 126.9
C37 C36 H36 126.9
N1 C37 C36 106.3(19)
N1 C37 H37 126.8
C36 C37 H37 126.8
N2 C38 H38A 109.5
N2 C38 H38B 109.5
H38A C38 H38B 109.5
N2 C38 H38C 109.5
H38A C38 H38C 109.5
H38B C38 H38C 109.5
O10 C39 C13 115.2(11)
O10 C39 H39A 108.5
C13 C39 H39A 108.5
O10 C39 H39B 108.5
C13 C39 H39B 108.5
H39A C39 H39B 107.5
O10 C40 C41 101.2(11)
O10 C40 H40A 111.5
C41 C40 H40A 111.5
O10 C40 H40B 111.5
C41 C40 H40B 111.5
H40A C40 H40B 109.3
N3 C41 N4 110.8(12)
N3 C41 C40 125.9(13)
N4 C41 C40 123.3(14)
C43 C42 N3 105.8(12)
C43 C42 H42 127.1
N3 C42 H42 127.1
N4 C43 C42 109.8(14)
N4 C43 H43 125.1
C42 C43 H43 125.1
N4 C44 H44A 109.5
N4 C44 H44B 109.5
H44A C44 H44B 109.5
N4 C44 H44C 109.5
H44A C44 H44C 109.5
H44B C44 H44C 109.5
O11 C45 C19 109.6(12)
O11 C45 H45A 109.7
C19 C45 H45A 109.7
O11 C45 H45B 109.7
C19 C45 H45B 109.7
H45A C45 H45B 108.2
O11 C46 C47 111.8(11)
O11 C46 H46A 109.3
C47 C46 H46A 109.3
O11 C46 H46B 109.3
C47 C46 H46B 109.3
H46A C46 H46B 107.9
N6 C47 N5 115.6(12)
N6 C47 C46 121.5(18)
N5 C47 C46 122.9(16)
C49 C48 N5 114.9(15)
C49 C48 H48 122.6
N5 C48 H48 122.6
C48 C49 N6 103.5(14)
C48 C49 H49 128.3
N6 C49 H49 128.3
N6 C50 H50A 109.5
N6 C50 H50B 109.5
H50A C50 H50B 109.5
N6 C50 H50C 109.5
H50A C50 H50C 109.5
H50B C50 H50C 109.5
C52 C51 C25 109.6(14)
C52 C51 H51A 109.8
C25 C51 H51A 109.8
C52 C51 H51B 109.7
C25 C51 H51B 109.8
H51A C51 H51B 108.2
C51 C52 C53 105.9(16)
C51 C52 H52A 110.6
C53 C52 H52A 110.6
C51 C52 H52B 110.6
C53 C52 H52B 110.6
H52A C52 H52B 108.7
C54 C53 C52 106(4)
C54 C53 H53A 110.4
C52 C53 H53A 110.4
C54 C53 H53B 110.4
C52 C53 H53B 110.4
H53A C53 H53B 108.6
C53 C54 C55 110(4)
C53 C54 H54A 109.6
C55 C54 H54A 109.6
C53 C54 H54B 109.6
C55 C54 H54B 109.6
H54A C54 H54B 108.1
C54 C55 H55A 109.5
C54 C55 H55B 109.5
H55A C55 H55B 109.5
C54 C55 H55C 109.5
H55A C55 H55C 109.5
H55B C55 H55C 109.5
C57 C56 C27 108.7(11)
C57 C56 H56A 109.9
C27 C56 H56A 109.9
C57 C56 H56B 109.9
C27 C56 H56B 109.9
H56A C56 H56B 108.3
C58 C57 C56 109(2)
C58 C57 H57A 109.9
C56 C57 H57A 109.9
C58 C57 H57B 109.9
C56 C57 H57B 109.9
H57A C57 H57B 108.3
C57 C58 C59 108(4)
C57 C58 H58A 110.0
C59 C58 H58A 110.0
C57 C58 H58B 110.0
C59 C58 H58B 110.0
H58A C58 H58B 108.4
C59 C60 H60A 109.5
C59 C60 H60B 109.5
H60A C60 H60B 109.5
C59 C60 H60C 109.5
H60A C60 H60C 109.5
H60B C60 H60C 109.5
C62 C61 C29 114.9(13)
C62 C61 H61A 108.6
C29 C61 H61A 108.6
C62 C61 H61B 108.6
C29 C61 H61B 108.6
H61A C61 H61B 107.5
C61 C62 C63 113.8(17)
C61 C62 H62A 108.8
C63 C62 H62A 108.8
C61 C62 H62B 108.8
C63 C62 H62B 108.8
H62A C62 H62B 107.7
C62 C63 C64 100(2)
C62 C63 H63A 111.7
C64 C63 H63A 111.7
C62 C63 H63B 111.7
C64 C63 H63B 111.7
H63A C63 H63B 109.4
C65 C64 C63 88(2)
C65 C64 H64A 114.1
C63 C64 H64A 114.1
C65 C64 H64B 114.1
C63 C64 H64B 114.1
H64A C64 H64B 111.2
C64 C65 H65A 109.5
C64 C65 H65B 109.5
H65A C65 H65B 109.5
C64 C65 H65C 109.5
H65A C65 H65C 109.5
H65B C65 H65C 109.5
C67 C66 C31 117.0(17)
C67 C66 H66A 108.1
C31 C66 H66A 108.1
C67 C66 H66B 108.0
C31 C66 H66B 108.0
H66A C66 H66B 107.3
C66 C67 C68 117(2)
C66 C67 H67A 108.0
C68 C67 H67A 108.0
C66 C67 H67B 108.0
C68 C67 H67B 108.0
H67A C67 H67B 107.3
C72 C71 H71A 109.5
C72 C71 H71B 109.5
H71A C71 H71B 109.5
C72 C71 H71C 109.5
H71A C71 H71C 109.5
H71B C71 H71C 109.5
O12 C72 O13 123.1(16)
O12 C72 C71 119.4(17)
O13 C72 C71 117.5(10)
O12 C72 Cu1 61.1(8)
O13 C72 Cu1 62.0(9)
C71 C72 Cu1 178.6(10)
N7 C73 H73A 109.5
N7 C73 H73B 109.5
H73A C73 H73B 109.5
N7 C73 H73C 109.5
H73A C73 H73C 109.5
H73B C73 H73C 109.5
N7 C74 H74A 109.5
N7 C74 H74B 109.5
H74A C74 H74B 109.5
N7 C74 H74C 109.5
H74A C74 H74C 109.5
H74B C74 H74C 109.5
O71 C75 N7 142(3)
O71 C75 H75 108.8
N7 C75 H75 108.8
N8 C671 C77 94(3)
C35 N1 C37 105.2(13)
C35 N1 Cu1 130.8(12)
C37 N1 Cu1 123.6(12)
C36 N2 C35 109.7(18)
C36 N2 C38 126.2(18)
C35 N2 C38 124(2)
C41 N3 C42 105.9(11)
C41 N3 Cu1 127.1(11)
C42 N3 Cu1 126.9(11)
C43 N4 C41 107.5(13)
C43 N4 C44 125.1(16)
C41 N4 C44 127.4(15)
C47 N5 C48 98.3(12)
C47 N5 Cu1 140.0(11)
C48 N5 Cu1 120.6(13)
C47 N6 C49 107.7(14)
C47 N6 C50 128.1(15)
C49 N6 C50 124.1(14)
C75 N7 C74 136(2)
C75 N7 C73 103(3)
C74 N7 C73 120(2)
C26 O1 C6 115.4(12)
C8 O2 C26 115.2(11)
C12 O3 C28 122.4(10)
C14 O4 C28 115.2(10)
C18 O5 C30 116.4(9)
C30 O6 C20 116.2(11)
C32 O7 C24 119.3(12)
C2 O8 C32 117.9(11)
C34 O9 C33 105.6(10)
C39 O10 C40 113.2(11)
C46 O11 C45 116.8(11)
C72 O12 Cu1 87.2(10)
C72 O13 Cu1 85.8(8)
N1 Cu1 N3 95.0(5)
N1 Cu1 O12 97.2(4)
N3 Cu1 O12 160.1(4)
N1 Cu1 O13 152.9(5)
N3 Cu1 O13 98.8(4)
O12 Cu1 O13 64.0(3)
N1 Cu1 N5 101.4(5)
N3 Cu1 N5 94.7(5)
O12 Cu1 N5 98.1(4)
O13 Cu1 N5 100.6(4)
N1 Cu1 C72 126.6(5)
N3 Cu1 C72 130.4(6)
O12 Cu1 C72 31.7(4)
O13 Cu1 C72 32.3(4)
N5 Cu1 C72 100.9(5)
O15 Cl1 O17 104.2(16)
O15 Cl1 O16 113(2)
O17 Cl1 O16 105.7(11)
O15 Cl1 O14 115.4(12)
O17 Cl1 O14 113.5(11)
O16 Cl1 O14 105.1(10)
C67 C68 C69 111(3)
C67 C68 H68A 109.5
C69 C68 H68A 109.5
C67 C68 H68B 109.5
C69 C68 H68B 109.5
H68A C68 H68B 108.1
C60 C59 C58 131(7)
C60 C59 H59A 104.5
C58 C59 H59A 104.5
C60 C59 H59B 104.5
C58 C59 H59B 104.5
H59A C59 H59B 105.6

loop_
_geom_bond_atom_site_label_1
_geom_bond_atom_site_label_2
_geom_bond_distance
C1 C2 1.30(2)
C1 C6 1.36(2)
C1 H1 0.9300
C2 O8 1.371(19)
C2 C3 1.40(2)
C3 C4 1.40(2)
C3 C31 1.48(2)
C4 C5 1.412(19)
C4 H4 0.9300
C5 C25 1.50(2)
C5 C6 1.56(2)
C6 O1 1.43(2)
C7 C12 1.397(17)
C7 C8 1.410(18)
C7 C33 1.567(17)
C8 O2 1.392(15)
C8 C9 1.421(18)
C9 C10 1.336(16)
C9 C25 1.534(19)
C10 C11 1.352(17)
C10 H10 0.9300
C11 C12 1.454(17)
C11 C27 1.546(17)
C12 O3 1.372(15)
C13 C14 1.380(18)
C13 C18 1.40(2)
C13 C39 1.498(17)
C14 O4 1.349(17)
C14 C15 1.381(19)
C15 C16 1.388(18)
C15 C27 1.545(18)
C16 C17 1.412(19)
C16 H16 0.9300
C17 C18 1.286(18)
C17 C29 1.62(2)
C18 O5 1.365(18)
C19 C20 1.345(18)
C19 C24 1.396(18)
C19 C45 1.524(18)
C20 C21 1.346(18)
C20 O6 1.376(15)
C21 C22 1.383(18)
C21 C29 1.487(18)
C22 C23 1.434(18)
C22 H22 0.9300
C23 C24 1.390(19)
C23 C31 1.556(19)
C24 O7 1.400(16)
C25 C51 1.579(19)
C25 H25 0.9800
C26 O1 1.39(2)
C26 O2 1.42(2)
C26 H26A 0.9700
C26 H26B 0.9700
C27 C56 1.557(17)
C27 H27 0.9800
C28 O4 1.404(12)
C28 O3 1.446(13)
C28 H28A 0.9700
C28 H28B 0.9700
C29 C61 1.574(17)
C29 H29 0.9800
C30 O6 1.345(18)
C30 O5 1.501(16)
C30 H30A 0.9700
C30 H30B 0.9700
C31 C66 1.54(2)
C31 H31 0.9800
C32 O7 1.386(18)
C32 O8 1.424(16)
C32 H32A 0.9700
C32 H32B 0.9700
C33 O9 1.471(16)
C33 H33A 0.9700
C33 H33B 0.9700
C34 O9 1.460(14)
C34 C35 1.54(2)
C34 H34A 0.9700
C34 H34B 0.9700
C35 N1 1.323(19)
C35 N2 1.328(16)
C36 N2 1.28(2)
C36 C37 1.45(2)
C36 H36 0.9300
C37 N1 1.37(2)
C37 H37 0.9300
C38 N2 1.54(2)
C38 H38A 0.9600
C38 H38B 0.9600
C38 H38C 0.9600
C39 O10 1.393(14)
C39 H39A 0.9700
C39 H39B 0.9700
C40 O10 1.463(14)
C40 C41 1.527(16)
C40 H40A 0.9700
C40 H40B 0.9700
C41 N3 1.327(15)
C41 N4 1.363(15)
C42 C43 1.382(19)
C42 N3 1.412(15)
C42 H42 0.9300
C43 N4 1.309(16)
C43 H43 0.9300
C44 N4 1.461(17)
C44 H44A 0.9600
C44 H44B 0.9600
C44 H44C 0.9600
C45 O11 1.455(14)
C45 H45A 0.9700
C45 H45B 0.9700
C46 O11 1.394(13)
C46 C47 1.520(17)
C46 H46A 0.9700
C46 H46B 0.9700
C47 N6 1.298(16)
C47 N5 1.333(17)
C48 C49 1.33(2)
C48 N5 1.382(17)
C48 H48 0.9300
C49 N6 1.348(16)
C49 H49 0.9300
C50 N6 1.540(17)
C50 H50A 0.9600
C50 H50B 0.9600
C50 H50C 0.9600
C51 C52 1.47(2)
C51 H51A 0.9700
C51 H51B 0.9700
C52 C53 1.64(3)
C52 H52A 0.9700
C52 H52B 0.9700
C53 C54 1.17(4)
C53 H53A 0.9700
C53 H53B 0.9700
C54 C55 1.81(5)
C54 H54A 0.9700
C54 H54B 0.9700
C55 H55A 0.9600
C55 H55B 0.9600
C55 H55C 0.9600
C56 C57 1.545(19)
C56 H56A 0.9700
C56 H56B 0.9700
C57 C58 1.53(4)
C57 H57A 0.9700
C57 H57B 0.9700
C58 C59 1.75(7)
C58 H58A 0.9700
C58 H58B 0.9700
C60 C59 1.56(2)
C60 H60A 0.9600
C60 H60B 0.9600
C60 H60C 0.9600
C61 C62 1.54(2)
C61 H61A 0.9700
C61 H61B 0.9700
C62 C63 1.67(2)
C62 H62A 0.9700
C62 H62B 0.9700
C63 C64 1.73(4)
C63 H63A 0.9700
C63 H63B 0.9700
C64 C65 1.67(4)
C64 H64A 0.9700
C64 H64B 0.9700
C65 H65A 0.9600
C65 H65B 0.9600
C65 H65C 0.9600
C66 C67 1.452(18)
C66 H66A 0.9700
C66 H66B 0.9700
C67 C68 1.547(18)
C67 H67A 0.9700
C67 H67B 0.9700
C71 C72 1.483(18)
C71 H71A 0.9600
C71 H71B 0.9600
C71 H71C 0.9600
C72 O12 1.219(12)
C72 O13 1.241(17)
C72 Cu1 2.316(18)
C73 N7 1.60(3)
C73 H73A 0.9600
C73 H73B 0.9600
C73 H73C 0.9600
C74 N7 1.58(4)
C74 H74A 0.9600
C74 H74B 0.9600
C74 H74C 0.9600
C75 O71 1.26(3)
C75 N7 1.43(3)
C75 H75 0.9300
C77 C671 2.01(5)
C671 N8 1.34(4)
N1 Cu1 1.924(11)
N3 Cu1 1.971(9)
N5 Cu1 2.206(11)
O12 Cu1 2.031(6)
O13 Cu1 2.050(9)
O14 Cl1 1.416(12)
O15 Cl1 1.26(2)
O16 Cl1 1.370(12)
O17 Cl1 1.334(18)
C68 C69 1.83(6)
C68 H68A 0.9700
C68 H68B 0.9700
C59 H59A 0.9700
C59 H59B 0.9700

loop_
_geom_torsion_atom_site_label_1
_geom_torsion_atom_site_label_2
_geom_torsion_atom_site_label_3
_geom_torsion_atom_site_label_4
_geom_torsion
C6 C1 C2 O8 -175.4(14)
C6 C1 C2 C3 5(2)
C1 C2 C3 C4 0.6(19)
O8 C2 C3 C4 -179.1(13)
C1 C2 C3 C31 -176.2(13)
O8 C2 C3 C31 4.1(19)
C2 C3 C4 C5 -3(2)
C31 C3 C4 C5 173.8(11)
C3 C4 C5 C25 -178.2(13)
C3 C4 C5 C6 0.2(18)
C2 C1 C6 O1 -175.7(13)
C2 C1 C6 C5 -8(2)
C4 C5 C6 C1 4.5(16)
C25 C5 C6 C1 -176.9(13)
C4 C5 C6 O1 175.2(10)
C25 C5 C6 O1 -6.3(15)
C12 C7 C8 O2 170.1(11)
C33 C7 C8 O2 -6.7(19)
C12 C7 C8 C9 -2(2)
C33 C7 C8 C9 -179.0(13)
O2 C8 C9 C10 -174.9(12)
C7 C8 C9 C10 -3(2)
O2 C8 C9 C25 14(2)
C7 C8 C9 C25 -174.2(14)
C8 C9 C10 C11 3(2)
C25 C9 C10 C11 173.4(15)
C9 C10 C11 C12 2(2)
C9 C10 C11 C27 -179.8(14)
C8 C7 C12 O3 -179.4(11)
C33 C7 C12 O3 -2.6(19)
C8 C7 C12 C11 7.4(18)
C33 C7 C12 C11 -175.8(12)
C10 C11 C12 O3 179.5(12)
C27 C11 C12 O3 1.3(18)
C10 C11 C12 C7 -7.6(18)
C27 C11 C12 C7 174.2(12)
C18 C13 C14 O4 -176.9(11)
C39 C13 C14 O4 2.9(19)
C18 C13 C14 C15 6(2)
C39 C13 C14 C15 -173.9(12)
O4 C14 C15 C16 179.3(11)
C13 C14 C15 C16 -3.9(19)
O4 C14 C15 C27 5.8(18)
C13 C14 C15 C27 -177.5(11)
C14 C15 C16 C17 3.7(18)
C27 C15 C16 C17 176.5(11)
C15 C16 C17 C18 -6(2)
C15 C16 C17 C29 -174.7(10)
C16 C17 C18 O5 -177.4(11)
C29 C17 C18 O5 -10(2)
C16 C17 C18 C13 9(2)
C29 C17 C18 C13 175.8(11)
C14 C13 C18 C17 -9(2)
C39 C13 C18 C17 171.7(12)
C14 C13 C18 O5 177.7(11)
C39 C13 C18 O5 -2.1(18)
C24 C19 C20 C21 -5(2)
C45 C19 C20 C21 -174.5(13)
C24 C19 C20 O6 170.7(12)
C45 C19 C20 O6 1.1(18)
C19 C20 C21 C22 1(2)
O6 C20 C21 C22 -174.9(11)
C19 C20 C21 C29 -174.2(13)
O6 C20 C21 C29 10(2)
C20 C21 C22 C23 5.4(19)
C29 C21 C22 C23 -178.9(11)
C21 C22 C23 C24 -7.5(19)
C21 C22 C23 C31 -177.7(13)
C22 C23 C24 O7 176.5(11)
C31 C23 C24 O7 -13(2)
C22 C23 C24 C19 4(2)
C31 C23 C24 C19 174.6(12)
C20 C19 C24 C23 2(2)
C45 C19 C24 C23 171.6(12)
C20 C19 C24 O7 -170.7(12)
C45 C19 C24 O7 -1.4(19)
C4 C5 C25 C9 91.8(16)
C6 C5 C25 C9 -86.5(14)
C4 C5 C25 C51 -28.5(17)
C6 C5 C25 C51 153.2(10)
C10 C9 C25 C5 -88.1(19)
C8 C9 C25 C5 81.8(16)
C10 C9 C25 C51 34(2)
C8 C9 C25 C51 -156.0(12)
C14 C15 C27 C11 89.1(15)
C16 C15 C27 C11 -83.9(16)
C14 C15 C27 C56 -146.9(12)
C16 C15 C27 C56 40.1(17)
C10 C11 C27 C15 93.5(17)
C12 C11 C27 C15 -88.5(15)
C10 C11 C27 C56 -32(2)
C12 C11 C27 C56 146.3(12)
C20 C21 C29 C61 -149.4(14)
C22 C21 C29 C61 35.2(17)
C20 C21 C29 C17 75.2(18)
C22 C21 C29 C17 -100.1(14)
C18 C17 C29 C21 -76.0(17)
C16 C17 C29 C21 92.5(13)
C18 C17 C29 C61 148.5(13)
C16 C17 C29 C61 -43.0(15)
C2 C3 C31 C66 -147.4(13)
C4 C3 C31 C66 36(2)
C2 C3 C31 C23 87.2(17)
C4 C3 C31 C23 -89.4(17)
C24 C23 C31 C3 -80.1(19)
C22 C23 C31 C3 90.3(18)
C24 C23 C31 C66 155.5(13)
C22 C23 C31 C66 -34.1(19)
C12 C7 C33 O9 107.2(14)
C8 C7 C33 O9 -76.1(15)
O9 C34 C35 N1 -36(2)
O9 C34 C35 N2 153.6(13)
N2 C36 C37 N1 -7(2)
C14 C13 C39 O10 -52.4(18)
C18 C13 C39 O10 127.4(13)
O10 C40 C41 N3 -114.2(13)
O10 C40 C41 N4 64.2(14)
N3 C42 C43 N4 3.9(19)
C20 C19 C45 O11 -69.3(15)
C24 C19 C45 O11 121.5(14)
O11 C46 C47 N6 65.1(17)
O11 C46 C47 N5 -114.1(14)
N5 C48 C49 N6 -2.0(17)
C5 C25 C51 C52 -166.2(13)
C9 C25 C51 C52 73.4(15)
C25 C51 C52 C53 172.6(16)
C51 C52 C53 C54 101(4)
C52 C53 C54 C55 170(3)
C15 C27 C56 C57 65.8(16)
C11 C27 C56 C57 -171.1(14)
C27 C56 C57 C58 170(2)
C56 C57 C58 C59 -170(3)
C21 C29 C61 C62 165.2(14)
C17 C29 C61 C62 -60.9(18)
C29 C61 C62 C63 -171.4(15)
C61 C62 C63 C64 -175(2)
C62 C63 C64 C65 171(2)
C3 C31 C66 C67 102(3)
C23 C31 C66 C67 -135(2)
C31 C66 C67 C68 -180(3)
N2 C35 N1 C37 -4.8(17)
C34 C35 N1 C37 -176.2(14)
N2 C35 N1 Cu1 -177.4(10)
C34 C35 N1 Cu1 11(2)
C36 C37 N1 C35 6.9(18)
C36 C37 N1 Cu1 -179.8(13)
C37 C36 N2 C35 4(3)
C37 C36 N2 C38 176.1(16)
N1 C35 N2 C36 0(2)
C34 C35 N2 C36 172.1(19)
N1 C35 N2 C38 -171.9(15)
C34 C35 N2 C38 0(2)
N4 C41 N3 C42 4.7(15)
C40 C41 N3 C42 -176.8(12)
N4 C41 N3 Cu1 -177.6(8)
C40 C41 N3 Cu1 1.0(19)
C43 C42 N3 C41 -5.2(17)
C43 C42 N3 Cu1 177.1(10)
C42 C43 N4 C41 -1.1(17)
C42 C43 N4 C44 -178.8(14)
N3 C41 N4 C43 -2.3(15)
C40 C41 N4 C43 179.1(12)
N3 C41 N4 C44 175.3(13)
C40 C41 N4 C44 -3(2)
N6 C47 N5 C48 0.1(15)
C46 C47 N5 C48 179.4(12)
N6 C47 N5 Cu1 167.5(9)
C46 C47 N5 Cu1 -13(2)
C49 C48 N5 C47 1.2(16)
C49 C48 N5 Cu1 -169.4(10)
N5 C47 N6 C49 -1.4(17)
C46 C47 N6 C49 179.4(12)
N5 C47 N6 C50 177.9(12)
C46 C47 N6 C50 -1(2)
C48 C49 N6 C47 1.9(16)
C48 C49 N6 C50 -177.4(12)
O71 C75 N7 C74 -147(5)
O71 C75 N7 C73 22(5)
O2 C26 O1 C6 -100.5(18)
C1 C6 O1 C26 -104.3(19)
C5 C6 O1 C26 86.9(15)
C7 C8 O2 C26 104.1(16)
C9 C8 O2 C26 -83.3(17)
O1 C26 O2 C8 90.2(17)
C7 C12 O3 C28 -99.7(14)
C11 C12 O3 C28 73.2(15)
O4 C28 O3 C12 -89.1(13)
C13 C14 O4 C28 93.3(14)
C15 C14 O4 C28 -89.9(15)
O3 C28 O4 C14 97.4(14)
C17 C18 O5 C30 83.2(16)
C13 C18 O5 C30 -102.9(16)
O6 C30 O5 C18 -96.0(15)
O5 C30 O6 C20 96.7(13)
C19 C20 O6 C30 97.9(16)
C21 C20 O6 C30 -86.2(14)
O8 C32 O7 C24 -91.5(16)
C23 C24 O7 C32 91.4(17)
C19 C24 O7 C32 -95.6(16)
C1 C2 O8 C32 100.7(17)
C3 C2 O8 C32 -79.6(19)
O7 C32 O8 C2 84.1(18)
C35 C34 O9 C33 -178.0(12)
C7 C33 O9 C34 167.6(11)
C13 C39 O10 C40 -96.7(14)
C41 C40 O10 C39 177.0(10)
C47 C46 O11 C45 -163.9(13)
C19 C45 O11 C46 -80.3(15)
O13 C72 O12 Cu1 0.5(13)
C71 C72 O12 Cu1 178.5(11)
O12 C72 O13 Cu1 -0.5(13)
C71 C72 O13 Cu1 -178.5(11)
C35 N1 Cu1 N3 -87.6(13)
C37 N1 Cu1 N3 101.0(12)
C35 N1 Cu1 O12 76.8(13)
C37 N1 Cu1 O12 -94.7(12)
C35 N1 Cu1 O13 32.9(19)
C37 N1 Cu1 O13 -138.5(12)
C35 N1 Cu1 N5 176.6(13)
C37 N1 Cu1 N5 5.1(12)
C35 N1 Cu1 C72 63.6(15)
C37 N1 Cu1 C72 -107.8(12)
C41 N3 Cu1 N1 -170.1(11)
C42 N3 Cu1 N1 7.2(13)
C41 N3 Cu1 O12 61.8(18)
C42 N3 Cu1 O12 -120.9(15)
C41 N3 Cu1 O13 33.3(12)
C42 N3 Cu1 O13 -149.4(12)
C41 N3 Cu1 N5 -68.3(11)
C42 N3 Cu1 N5 109.1(12)
C41 N3 Cu1 C72 40.4(13)
C42 N3 Cu1 C72 -142.3(12)
C72 O12 Cu1 N1 -159.7(8)
C72 O12 Cu1 N3 -31.9(15)
C72 O12 Cu1 O13 -0.3(7)
C72 O12 Cu1 N5 97.7(7)
C72 O13 Cu1 N1 50.1(13)
C72 O13 Cu1 N3 169.9(8)
C72 O13 Cu1 O12 0.3(7)
C72 O13 Cu1 N5 -93.6(8)
C47 N5 Cu1 N1 -109.0(15)
C48 N5 Cu1 N1 56.4(11)
C47 N5 Cu1 N3 154.9(15)
C48 N5 Cu1 N3 -39.7(10)
C47 N5 Cu1 O12 -9.9(15)
C48 N5 Cu1 O12 155.5(10)
C47 N5 Cu1 O13 55.0(15)
C48 N5 Cu1 O13 -139.6(10)
C47 N5 Cu1 C72 22.1(16)
C48 N5 Cu1 C72 -172.5(10)
O12 C72 Cu1 N1 25.4(10)
O13 C72 Cu1 N1 -154.2(8)
C71 C72 Cu1 N1 -85(45)
O12 C72 Cu1 N3 166.3(7)
O13 C72 Cu1 N3 -13.2(10)
C71 C72 Cu1 N3 55(45)
O13 C72 Cu1 O12 -179.6(12)
C71 C72 Cu1 O12 -111(45)
O12 C72 Cu1 O13 179.6(12)
C71 C72 Cu1 O13 69(45)
O12 C72 Cu1 N5 -87.7(7)
O13 C72 Cu1 N5 92.7(8)
C71 C72 Cu1 N5 161(45)
C66 C67 C68 C69 39(5)
C57 C58 C59 C60 14(11)
